data_4317800
loop_
_publ_author_name
'Yoshihiro Matano'
'Hazumi Nomura'
'Hitomi Suzuki'

_publ_contact_author_email ' matano@kuchem.kyoto-u.ac.jp '
_publ_contact_author_fax ' +81-75-753-4000 '
_publ_contact_author_name ' Yoshihiro Matano'
_publ_section_title
;
 Synthesis and Structural Comparison of Triaryl(sulfonylimino)pnictoranes
;
_journal_name_full 'Inorganic Chemistry'
_journal_page_first 1940
_journal_page_last 1948
_journal_paper_doi 10.1021/ic0110575
_journal_volume 41
_journal_year 2002
_chemical_formula_moiety 'C19 H15 As F3 N O2 S '
_chemical_formula_sum 'C19 H15 As F3 N O2 S'
_chemical_formula_weight 453.31
_space_group_IT_number 15
_symmetry_cell_setting monoclinic
_symmetry_Int_Tables_number 15
_symmetry_space_group_name_Hall '-C 2yc'
_symmetry_space_group_name_H-M 'C 1 2/c 1'
_cell_angle_alpha 90
_cell_angle_beta 98.94(2)
_cell_angle_gamma 90
_cell_formula_units_Z 8
_cell_length_a 11.085(5)
_cell_length_b 14.494(3)
_cell_length_c 24.257(2)
_cell_measurement_reflns_used 16
_cell_measurement_temperature 299.7
_cell_measurement_theta_max 12.5
_cell_measurement_theta_min 11.2
_cell_volume 3849.9(19)
_computing_cell_refinement 'MSC/AFC Diffractometer Control'
_computing_data_collection 'MSC/AFC Diffractometer Control'
_computing_data_reduction 'teXsan Ver. 1.11'
_computing_publication_material 'teXsan Ver. 1.11'
_computing_structure_refinement 'teXsan Ver. 1.10'
_computing_structure_solution SIR92
_diffrn_measured_fraction_theta_full 1.0439
_diffrn_measured_fraction_theta_max 1.0439
_diffrn_measurement_device_type 'Rigaku AFC7S'
_diffrn_measurement_method \w
_diffrn_radiation_type 'Mo K\a'
_diffrn_radiation_wavelength 0.7107
_diffrn_reflns_av_R_equivalents 0.052
_diffrn_reflns_limit_h_max 14
_diffrn_reflns_limit_h_min 0
_diffrn_reflns_limit_k_max 18
_diffrn_reflns_limit_k_min 0
_diffrn_reflns_limit_l_max 31
_diffrn_reflns_limit_l_min -31
_diffrn_reflns_number 4664
_diffrn_reflns_theta_full 27.51
_diffrn_reflns_theta_max 27.51
_diffrn_standards_decay_% 3.38
_diffrn_standards_interval_count 150
_diffrn_standards_number 3
_exptl_absorpt_coefficient_mu 1.916
_exptl_absorpt_correction_T_max 0.997
_exptl_absorpt_correction_T_min 0.912
_exptl_absorpt_correction_type psi-scan
_exptl_absorpt_process_details '(North, Phillips & Mathews, 1968)'
_exptl_crystal_colour colorless
_exptl_crystal_density_diffrn 1.564
_exptl_crystal_density_method 'not measured'
_exptl_crystal_description prismatic
_exptl_crystal_size_max 0.120
_exptl_crystal_size_mid 0.120
_exptl_crystal_size_min 0.080
_refine_diff_density_max 1.68
_refine_diff_density_min -2.12
_refine_ls_extinction_method none
_refine_ls_goodness_of_fit_ref 0.806
_refine_ls_hydrogen_treatment noref
_refine_ls_number_parameters 244
_refine_ls_number_reflns 3437
_refine_ls_R_factor_gt 0.0565
_refine_ls_shift/su_max 0.0049
_refine_ls_structure_factor_coef Fsqd
_refine_ls_weighting_details 'w = 1/[\s^2^(Fo^2^) + (0.08200(Max(Fo^2^,0) + 2Fc^2^)/3)^2^]'
_refine_ls_weighting_scheme calc
_refine_ls_wR_factor_ref 0.1769
_reflns_number_gt 1423
_reflns_number_total 4634
_reflns_threshold_expression F^2^>2.0\s(F^2^)
_cod_data_source_file ic0110575_3.cif
_cod_data_source_block nomura16_Ph3As_NSO2CF3
_cod_original_cell_volume 3850(1)
_cod_original_formula_sum 'C19 H15 As F3 N O2 S '
_cod_database_code 4317800

loop_
_symmetry_equiv_pos_as_xyz
x,y,z
-x,y,1/2-z
-x,-y,-z
x,-y,1/2+z
1/2+x,1/2+y,z
1/2-x,1/2+y,1/2-z
1/2-x,1/2-y,-z
1/2+x,1/2-y,1/2+z

loop_
_atom_site_label
_atom_site_type_symbol
_atom_site_fract_x
_atom_site_fract_y
_atom_site_fract_z
_atom_site_U_iso_or_equiv
_atom_site_adp_type
_atom_site_occupancy
_atom_site_calc_flag
_atom_site_refinement_flags
_atom_site_disorder_assembly
_atom_site_disorder_group
As As -0.75504(8) -0.15822(6) -0.13681(4) 0.0368(3) Uani 1.00 d . . .
S S -0.5218(2) -0.2470(2) -0.1312(1) 0.0434(7) Uani 1.00 d . . .
F(1) F -0.4952(7) -0.3903(5) -0.0650(4) 0.125(3) Uani 1.00 d . . .
F(2) F -0.5199(6) -0.2617(6) -0.0243(2) 0.097(3) Uani 1.00 d . . .
F(3) F -0.3501(6) -0.2931(5) -0.0512(3) 0.101(3) Uani 1.00 d . . .
O(1) O -0.4780(6) -0.1537(4) -0.1229(3) 0.060(2) Uani 1.00 d . . .
O(2) O -0.4682(6) -0.3032(5) -0.1689(3) 0.072(2) Uani 1.00 d . . .
N N -0.6631(6) -0.2580(5) -0.1394(3) 0.046(2) Uani 1.00 d . . .
C(1) C -0.9148(8) -0.2073(6) -0.1405(4) 0.038(3) Uani 1.00 d . . .
C(2) C -0.9450(9) -0.2888(7) -0.1717(5) 0.064(4) Uani 1.00 d . . .
C(3) C -1.062(1) -0.3219(8) -0.1760(5) 0.076(4) Uani 1.00 d . . .
C(4) C -1.1518(8) -0.2785(9) -0.1530(5) 0.069(4) Uani 1.00 d . . .
C(5) C -1.1205(9) -0.1989(8) -0.1222(5) 0.073(4) Uani 1.00 d . . .
C(6) C -1.0038(8) -0.1644(8) -0.1172(5) 0.066(4) Uani 1.00 d . . .
C(7) C -0.7525(7) -0.0814(6) -0.2005(4) 0.037(3) Uani 1.00 d . . .
C(8) C -0.8292(8) -0.0062(7) -0.2074(4) 0.056(3) Uani 1.00 d . . .
C(9) C -0.8355(9) 0.0494(6) -0.2543(4) 0.056(3) Uani 1.00 d . . .
C(10) C -0.7665(10) 0.0249(7) -0.2942(4) 0.055(3) Uani 1.00 d . . .
C(11) C -0.692(1) -0.0499(8) -0.2885(4) 0.067(4) Uani 1.00 d . . .
C(12) C -0.6826(9) -0.1038(7) -0.2415(4) 0.061(4) Uani 1.00 d . . .
C(13) C -0.7202(8) -0.0854(6) -0.0701(4) 0.040(3) Uani 1.00 d . . .
C(14) C -0.6637(9) -0.0011(7) -0.0712(4) 0.055(3) Uani 1.00 d . . .
C(15) C -0.642(1) 0.0474(8) -0.0209(6) 0.081(5) Uani 1.00 d . . .
C(16) C -0.671(1) 0.014(1) 0.0263(5) 0.089(5) Uani 1.00 d . . .
C(17) C -0.725(1) -0.072(1) 0.0276(5) 0.086(5) Uani 1.00 d . . .
C(18) C -0.750(1) -0.1200(7) -0.0213(5) 0.066(4) Uani 1.00 d . . .
C(19) C -0.4722(9) -0.3017(9) -0.0648(6) 0.072(4) Uani 1.00 d . . .
H(1) H -0.8825 -0.3200 -0.1896 0.0751 Uiso 1.00 calc . . .
H(2) H -1.0835 -0.3781 -0.1982 0.0905 Uiso 1.00 calc . . .
H(3) H -1.2336 -0.3028 -0.1565 0.0832 Uiso 1.00 calc . . .
H(4) H -1.1823 -0.1661 -0.1039 0.0859 Uiso 1.00 calc . . .
H(5) H -0.9826 -0.1064 -0.0955 0.0813 Uiso 1.00 calc . . .
H(6) H -0.8803 0.0076 -0.1783 0.0722 Uiso 1.00 calc . . .
H(7) H -0.8876 0.1055 -0.2588 0.0679 Uiso 1.00 calc . . .
H(8) H -0.7709 0.0623 -0.3281 0.0659 Uiso 1.00 calc . . .
H(9) H -0.6454 -0.0654 -0.3184 0.0804 Uiso 1.00 calc . . .
H(10) H -0.6277 -0.1568 -0.2366 0.0753 Uiso 1.00 calc . . .
H(11) H -0.6424 0.0239 -0.1060 0.0686 Uiso 1.00 calc . . .
H(12) H -0.6034 0.1079 -0.0198 0.0944 Uiso 1.00 calc . . .
H(13) H -0.6604 0.0515 0.0598 0.1070 Uiso 1.00 calc . . .
H(14) H -0.7388 -0.1017 0.0632 0.1012 Uiso 1.00 calc . . .
H(15) H -0.7908 -0.1809 -0.0222 0.0750 Uiso 1.00 calc . . .

loop_
_atom_site_aniso_label
_atom_site_aniso_U_11
_atom_site_aniso_U_22
_atom_site_aniso_U_33
_atom_site_aniso_U_12
_atom_site_aniso_U_13
_atom_site_aniso_U_23
As 0.0317(5) 0.0348(5) 0.0444(6) -0.0012(5) 0.0076(4) -0.0013(6)
S 0.032(1) 0.046(2) 0.054(2) -0.001(1) 0.011(1) -0.004(1)
F(1) 0.119(7) 0.068(5) 0.187(9) 0.017(5) 0.015(6) 0.058(6)
F(2) 0.088(5) 0.155(7) 0.052(4) 0.012(5) 0.018(4) 0.018(5)
F(3) 0.053(4) 0.141(7) 0.103(6) 0.015(4) -0.005(4) 0.039(5)
O(1) 0.052(4) 0.057(4) 0.070(4) -0.023(4) 0.008(3) -0.006(4)
O(2) 0.039(4) 0.100(6) 0.077(5) 0.002(4) 0.009(4) -0.049(4)
N 0.033(4) 0.042(5) 0.065(5) 0.010(4) 0.007(4) -0.005(4)
C(1) 0.030(5) 0.046(6) 0.037(6) -0.004(4) 0.006(4) 0.009(5)
C(2) 0.058(7) 0.058(7) 0.081(8) -0.014(6) 0.032(6) -0.012(6)
C(3) 0.051(7) 0.067(8) 0.107(10) -0.036(6) 0.006(7) -0.014(7)
C(4) 0.022(5) 0.095(10) 0.089(9) -0.013(6) 0.005(6) 0.011(8)
C(5) 0.037(7) 0.084(9) 0.10(1) 0.005(6) 0.022(6) 0.010(8)
C(6) 0.033(6) 0.072(8) 0.095(8) 0.005(6) 0.016(6) 0.012(7)
C(7) 0.026(5) 0.039(6) 0.046(6) -0.003(4) 0.007(4) 0.014(5)
C(8) 0.044(6) 0.061(7) 0.061(7) 0.001(6) 0.002(5) 0.014(6)
C(9) 0.057(7) 0.041(6) 0.070(8) 0.004(5) 0.008(6) 0.004(6)
C(10) 0.061(7) 0.063(7) 0.042(6) -0.011(6) 0.010(5) 0.010(6)
C(11) 0.075(8) 0.075(8) 0.056(7) 0.008(7) 0.027(6) -0.003(7)
C(12) 0.059(7) 0.067(7) 0.058(7) 0.029(6) 0.010(6) -0.004(6)
C(13) 0.043(6) 0.045(6) 0.031(5) 0.003(5) 0.004(4) -0.010(5)
C(14) 0.058(7) 0.044(6) 0.062(7) -0.008(6) 0.010(6) -0.002(6)
C(15) 0.064(8) 0.059(8) 0.11(1) -0.005(6) -0.013(8) -0.043(8)
C(16) 0.077(9) 0.13(1) 0.062(9) 0.010(9) 0.001(7) -0.052(10)
C(17) 0.079(9) 0.12(1) 0.061(9) 0.004(9) 0.008(7) -0.013(9)
C(18) 0.080(8) 0.068(7) 0.053(7) -0.014(6) 0.022(6) -0.007(6)
C(19) 0.031(6) 0.075(9) 0.11(1) 0.009(6) 0.013(7) 0.012(8)

loop_
_atom_type_symbol
_atom_type_description
_atom_type_scat_dispersion_real
_atom_type_scat_dispersion_imag
_atom_type_scat_source
C C 0.003 0.002
;International Tables for Crystallography
(1992, Vol. C, Tables 4.2.6.8 and 6.1.1.1)
;
H H 0.000 0.000
;International Tables for Crystallography
(1992, Vol. C, Table 6.1.1.2)
;
As As 0.050 2.006
;International Tables for Crystallography
(1992, Vol. C, Tables 4.2.6.8 and 6.1.1.1)
;
N N 0.006 0.003
;International Tables for Crystallography
(1992, Vol. C, Tables 4.2.6.8 and 6.1.1.1)
;
S S 0.125 0.123
;International Tables for Crystallography
(1992, Vol. C, Tables 4.2.6.8 and 6.1.1.1)
;
O O 0.011 0.006
;International Tables for Crystallography
(1992, Vol. C, Tables 4.2.6.8 and 6.1.1.1)
;
F F 0.017 0.010
;International Tables for Crystallography
(1992, Vol. C, Tables 4.2.6.8 and 6.1.1.1)
;

loop_
_geom_angle_atom_site_label_1
_geom_angle_atom_site_label_2
_geom_angle_atom_site_label_3
_geom_angle
_geom_angle_site_symmetry_1
_geom_angle_site_symmetry_2
_geom_angle_site_symmetry_3
_geom_angle_publ_flag
N As C(1) 103.3(4) . . . yes
N As C(7) 111.4(4) . . . yes
N As C(13) 115.8(4) . . . yes
C(1) As C(7) 108.2(3) . . . yes
C(1) As C(13) 108.0(4) . . . yes
C(7) As C(13) 109.6(4) . . . yes
O(1) S O(2) 117.6(4) . . . yes
O(1) S N 115.1(4) . . . yes
O(1) S C(19) 103.8(5) . . . yes
O(2) S N 111.8(4) . . . yes
O(2) S C(19) 102.9(5) . . . yes
N S C(19) 103.3(5) . . . yes
As N S 118.9(4) . . . yes
As C(1) C(2) 118.6(7) . . . yes
As C(1) C(6) 122.7(7) . . . yes
C(2) C(1) C(6) 118.6(9) . . . yes
C(1) C(2) C(3) 118.3(10) . . . yes
C(1) C(2) H(1) 119.8 . . . no
C(3) C(2) H(1) 121.8 . . . no
C(2) C(3) C(4) 123(1) . . . yes
C(2) C(3) H(2) 118.5 . . . no
C(4) C(3) H(2) 118.2 . . . no
C(3) C(4) C(5) 117.7(9) . . . yes
C(3) C(4) H(3) 122.0 . . . no
C(5) C(4) H(3) 120.3 . . . no
C(4) C(5) C(6) 120(1) . . . yes
C(4) C(5) H(4) 120.4 . . . no
C(6) C(5) H(4) 119.4 . . . no
C(1) C(6) C(5) 121(1) . . . yes
C(1) C(6) H(5) 118.5 . . . no
C(5) C(6) H(5) 119.6 . . . no
As C(7) C(8) 118.2(7) . . . yes
As C(7) C(12) 121.6(7) . . . yes
C(8) C(7) C(12) 120.1(8) . . . yes
C(7) C(8) C(9) 120.6(9) . . . yes
C(7) C(8) H(6) 119.0 . . . no
C(9) C(8) H(6) 120.3 . . . no
C(8) C(9) C(10) 117.8(9) . . . yes
C(8) C(9) H(7) 121.3 . . . no
C(10) C(9) H(7) 120.8 . . . no
C(9) C(10) C(11) 122.3(10) . . . yes
C(9) C(10) H(8) 119.3 . . . no
C(11) C(10) H(8) 118.4 . . . no
C(10) C(11) C(12) 120.1(10) . . . yes
C(10) C(11) H(9) 119.4 . . . no
C(12) C(11) H(9) 120.5 . . . no
C(7) C(12) C(11) 119.0(9) . . . yes
C(7) C(12) H(10) 120.2 . . . no
C(11) C(12) H(10) 120.8 . . . no
As C(13) C(14) 120.4(7) . . . yes
As C(13) C(18) 118.9(8) . . . yes
C(14) C(13) C(18) 120.7(9) . . . yes
C(13) C(14) C(15) 116.7(10) . . . yes
C(13) C(14) H(11) 121.0 . . . no
C(15) C(14) H(11) 122.2 . . . no
C(14) C(15) C(16) 122(1) . . . yes
C(14) C(15) H(12) 119.7 . . . no
C(16) C(15) H(12) 117.9 . . . no
C(15) C(16) C(17) 120(1) . . . yes
C(15) C(16) H(13) 120.3 . . . no
C(17) C(16) H(13) 118.8 . . . no
C(16) C(17) C(18) 118(1) . . . yes
C(16) C(17) H(14) 122.4 . . . no
C(18) C(17) H(14) 119.3 . . . no
C(13) C(18) C(17) 121(1) . . . yes
C(13) C(18) H(15) 118.5 . . . no
C(17) C(18) H(15) 120.3 . . . no
S C(19) F(1) 113.3(10) . . . yes
S C(19) F(2) 111.7(8) . . . yes
S C(19) F(3) 109.4(8) . . . yes
F(1) C(19) F(2) 109(1) . . . yes
F(1) C(19) F(3) 106.2(10) . . . yes
F(2) C(19) F(3) 106(1) . . . yes

loop_
_geom_bond_atom_site_label_1
_geom_bond_atom_site_label_2
_geom_bond_distance
_geom_bond_site_symmetry_1
_geom_bond_site_symmetry_2
_geom_bond_publ_flag
As N 1.776(7) . . yes
As C(1) 1.898(8) . . yes
As C(7) 1.908(8) . . yes
As C(13) 1.920(8) . . yes
S O(1) 1.439(6) . . yes
S O(2) 1.422(6) . . yes
S N 1.557(7) . . yes
S C(19) 1.80(1) . . yes
F(1) C(19) 1.31(1) . . yes
F(2) C(19) 1.32(1) . . yes
F(3) C(19) 1.35(1) . . yes
C(1) C(2) 1.42(1) . . yes
C(1) C(6) 1.36(1) . . yes
C(2) C(3) 1.37(1) . . yes
C(2) H(1) 0.982 . . no
C(3) C(4) 1.37(1) . . yes
C(3) H(2) 0.986 . . no
C(4) C(5) 1.39(1) . . yes
C(4) H(3) 0.965 . . no
C(5) C(6) 1.38(1) . . yes
C(5) H(4) 0.992 . . no
C(6) H(5) 0.999 . . no
C(7) C(8) 1.38(1) . . yes
C(7) C(12) 1.39(1) . . yes
C(8) C(9) 1.39(1) . . yes
C(8) H(6) 0.991 . . no
C(9) C(10) 1.37(1) . . yes
C(9) H(7) 0.994 . . no
C(10) C(11) 1.36(1) . . yes
C(10) H(8) 0.981 . . no
C(11) C(12) 1.37(1) . . yes
C(11) H(9) 0.977 . . no
C(12) H(10) 0.975 . . no
C(13) C(14) 1.38(1) . . yes
C(13) C(18) 1.37(1) . . yes
C(14) C(15) 1.40(1) . . yes
C(14) H(11) 0.981 . . no
C(15) C(16) 1.33(2) . . yes
C(15) H(12) 0.973 . . no
C(16) C(17) 1.38(2) . . yes
C(16) H(13) 0.969 . . no
C(17) C(18) 1.37(1) . . yes
C(17) H(14) 1.002 . . no
C(18) H(15) 0.992 . . no

loop_
_geom_contact_atom_site_label_1
_geom_contact_atom_site_label_2
_geom_contact_distance
_geom_contact_site_symmetry_1
_geom_contact_site_symmetry_2
_geom_contact_publ_flag
F(1) C(17) 3.41(2) . 7_345 ?
F(2) C(18) 3.40(1) . 7_345 ?
F(2) C(6) 3.57(1) . 7_345 ?
F(3) C(15) 3.27(1) . 5_545 ?
F(3) F(3) 3.31(1) . 7_445 ?
F(3) C(4) 3.56(1) . 1_655 ?
F(3) C(5) 3.56(1) . 1_655 ?
O(1) C(16) 3.34(1) . 3_455 ?
O(1) C(11) 3.42(1) . 2_454 ?
O(2) C(9) 3.39(1) . 6_344 ?
O(2) C(9) 3.46(1) . 5_545 ?
O(2) C(4) 3.49(1) . 1_655 ?
O(2) C(8) 3.51(1) . 5_545 ?
N C(10) 3.57(1) . 6_344 ?
C(5) C(11) 3.51(2) . 2_354 ?
C(15) C(15) 3.43(2) . 3_455 ?

loop_
_geom_torsion_atom_site_label_1
_geom_torsion_atom_site_label_2
_geom_torsion_atom_site_label_3
_geom_torsion_atom_site_label_4
_geom_torsion
_geom_torsion_site_symmetry_1
_geom_torsion_site_symmetry_2
_geom_torsion_site_symmetry_3
_geom_torsion_site_symmetry_4
_geom_torsion_publ_flag
As N S O(1) -0.9(7) . . . . yes
As N S O(2) -138.5(5) . . . . yes
As N S C(19) 111.5(6) . . . . yes
As C(1) C(2) C(3) -177.4(9) . . . . yes
As C(1) C(6) C(5) 177.3(8) . . . . yes
As C(7) C(8) C(9) -176.8(7) . . . . yes
As C(7) C(12) C(11) 175.0(8) . . . . yes
As C(13) C(14) C(15) -179.9(7) . . . . yes
As C(13) C(18) C(17) 178.8(9) . . . . yes
S N As C(1) -173.8(5) . . . . yes
S N As C(7) 70.3(6) . . . . yes
S N As C(13) -55.9(6) . . . . yes
F(1) C(19) S O(1) -174.9(8) . . . . yes
F(1) C(19) S O(2) -51.9(9) . . . . yes
F(1) C(19) S N 64.6(9) . . . . yes
F(2) C(19) S O(1) 60.8(9) . . . . yes
F(2) C(19) S O(2) -176.1(8) . . . . yes
F(2) C(19) S N -59.7(9) . . . . yes
F(3) C(19) S O(1) -56.6(10) . . . . yes
F(3) C(19) S O(2) 66.5(10) . . . . yes
F(3) C(19) S N -177.1(8) . . . . yes
N As C(1) C(2) -32.6(8) . . . . yes
N As C(1) C(6) 151.5(8) . . . . yes
N As C(7) C(8) 173.5(7) . . . . yes
N As C(7) C(12) -1.6(9) . . . . yes
N As C(13) C(14) 107.8(8) . . . . yes
N As C(13) C(18) -70.5(9) . . . . yes
C(1) As C(7) C(8) 60.6(8) . . . . yes
C(1) As C(7) C(12) -114.5(8) . . . . yes
C(1) As C(13) C(14) -137.0(8) . . . . yes
C(1) As C(13) C(18) 44.7(9) . . . . yes
C(1) C(2) C(3) C(4) 1(1) . . . . yes
C(1) C(6) C(5) C(4) -1(1) . . . . yes
C(2) C(1) As C(7) 85.6(8) . . . . yes
C(2) C(1) As C(13) -155.8(7) . . . . yes
C(2) C(1) C(6) C(5) 1(1) . . . . yes
C(2) C(3) C(4) C(5) -2(1) . . . . yes
C(3) C(2) C(1) C(6) -1(1) . . . . yes
C(3) C(4) C(5) C(6) 2(1) . . . . yes
C(6) C(1) As C(7) -90.3(9) . . . . yes
C(6) C(1) As C(13) 28.3(9) . . . . yes
C(7) As C(13) C(14) -19.3(9) . . . . yes
C(7) As C(13) C(18) 162.4(8) . . . . yes
C(7) C(8) C(9) C(10) 2(1) . . . . yes
C(7) C(12) C(11) C(10) 1(1) . . . . yes
C(8) C(7) As C(13) -56.9(8) . . . . yes
C(8) C(7) C(12) C(11) 0(1) . . . . yes
C(8) C(9) C(10) C(11) -1(1) . . . . yes
C(9) C(8) C(7) C(12) -1(1) . . . . yes
C(9) C(10) C(11) C(12) 0(1) . . . . yes
C(12) C(7) As C(13) 128.0(8) . . . . yes
C(13) C(14) C(15) C(16) 1(1) . . . . yes
C(13) C(18) C(17) C(16) 1(1) . . . . yes
C(14) C(13) C(18) C(17) 0(1) . . . . yes
C(14) C(15) C(16) C(17) 0(2) . . . . yes
C(15) C(14) C(13) C(18) -1(1) . . . . yes
C(15) C(16) C(17) C(18) -1(2) . . . . yes
C(15) C(16) C(17) C(18) -1(2) . . . . yes

loop_
_cod_related_entry_id
_cod_related_entry_database
_cod_related_entry_code
1 ChemSpider 30661044
